data_2019583
loop_
_publ_author_name
'Journot, Guillaume'
'Neier, Reinhard'
'Stoeckli-Evans, Helen'

_publ_section_title
;
 Phase-transformation-induced twinning of an iron(III) calix[4]pyrrolidine
 complex
;
_journal_coeditor_code BG3174
_journal_issue 7
_journal_name_full 'Acta Crystallographica Section C'
_journal_page_first 644
_journal_page_last 649
_journal_paper_doi 10.1107/S2053229614012157
_journal_volume 70
_journal_year 2014
_chemical_formula_iupac '[Fe2 Cl4 O (C28 H52 N4)]'
_chemical_formula_moiety 'C28 H52 Cl4 Fe2 N4 O'
_chemical_formula_sum 'C28 H52 Cl4 Fe2 N4 O'
_chemical_formula_weight 714.23
_chemical_name_systematic
Tetrachlorido-1\k<i>Cl</i>;2\k^3^<i>Cl</i>-(2,2,7,7,12,12,17,17-octamethyl-21,22,23,24-tetraazapentacyclo[16.2.1.1^3,6^.1^8,11^.1^13,16^]tetracosane-1\k^4^<i>N</i>,<i>N</i>',<i>N</i>'',<i>N</i>''')-\m~2~-oxido-diiron(III)
_space_group_crystal_system monoclinic
_space_group_IT_number 14
_space_group_name_Hall '-P 2yn'
_space_group_name_H-M_alt 'P 1 21/n 1'
_symmetry_space_group_name_Hall '-P 2yn'
_symmetry_space_group_name_H-M 'P 1 21/n 1'
_atom_sites_solution_hydrogens geom
_audit_creation_method SHELXL-2013
_cell_angle_alpha 90
_cell_angle_beta 95.234(5)
_cell_angle_gamma 90
_cell_formula_units_Z 4
_cell_length_a 10.1176(6)
_cell_length_b 20.6058(10)
_cell_length_c 16.0580(9)
_cell_measurement_reflns_used 15645
_cell_measurement_temperature 233(2)
_cell_measurement_theta_max 26.03
_cell_measurement_theta_min 1.61
_cell_volume 3333.8(3)
_computing_cell_refinement 'X-AREA (Stoe & Cie, 2009)'
_computing_data_collection 'X-AREA (Stoe & Cie, 2009)'
_computing_data_reduction 'X-RED32  (Stoe & Cie, 2009)'
_computing_molecular_graphics 'PLATON (Spek, 2009) and Mercury (Macrae <i>et al.</i>, 2008)'
_computing_publication_material
;
SHELXL2013 (Sheldrick, 2008), PLATON (Spek, 2009) and
publCIF (Westrip, 2010)
;
_computing_structure_refinement 'SHELXL2013 (Sheldrick, 2008)'
_computing_structure_solution 'SHELXS97 (Sheldrick, 2008)'
_diffrn_ambient_temperature 233(2)
_diffrn_measured_fraction_theta_full 1.000
_diffrn_measured_fraction_theta_max 0.996
_diffrn_measurement_device '2-circle goniometer'
_diffrn_measurement_device_type 'Stoe IPDS 2'
_diffrn_measurement_method '\f + \w scans'
_diffrn_radiation_monochromator 'plane graphite'
_diffrn_radiation_source 'fine-focus sealed tube'
_diffrn_radiation_type MoK\a
_diffrn_radiation_wavelength 0.71073
_diffrn_reflns_av_R_equivalents 0.0869
_diffrn_reflns_limit_h_max 12
_diffrn_reflns_limit_h_min -12
_diffrn_reflns_limit_k_max 25
_diffrn_reflns_limit_k_min -25
_diffrn_reflns_limit_l_max 19
_diffrn_reflns_limit_l_min -19
_diffrn_reflns_number 29953
_diffrn_reflns_theta_full 25.242
_diffrn_reflns_theta_max 25.644
_diffrn_reflns_theta_min 1.612
_exptl_absorpt_coefficient_mu 1.219
_exptl_absorpt_correction_T_max 1.0000
_exptl_absorpt_correction_T_min 0.9479
_exptl_absorpt_correction_type multi-scan
_exptl_absorpt_process_details '(MULscanABS in PLATON; Spek, 2009)'
_exptl_crystal_colour orange
_exptl_crystal_density_diffrn 1.423
_exptl_crystal_description plate
_exptl_crystal_F_000 1504
_exptl_crystal_size_max 0.40
_exptl_crystal_size_mid 0.20
_exptl_crystal_size_min 0.11
_refine_diff_density_max 0.403
_refine_diff_density_min -0.406
_refine_ls_extinction_method none
_refine_ls_goodness_of_fit_ref 1.017
_refine_ls_hydrogen_treatment constr
_refine_ls_matrix_type full
_refine_ls_number_parameters 360
_refine_ls_number_reflns 6275
_refine_ls_number_restraints 0
_refine_ls_restrained_S_all 1.017
_refine_ls_R_factor_all 0.0912
_refine_ls_R_factor_gt 0.0523
_refine_ls_shift/su_max 0.001
_refine_ls_shift/su_mean 0.000
_refine_ls_structure_factor_coef Fsqd
_refine_ls_weighting_details 'w=1/[\s^2^(Fo^2^)+(0.0406P)^2^+0.1345P] where P=(Fo^2^+2Fc^2^)/3'
_refine_ls_weighting_scheme calc
_refine_ls_wR_factor_gt 0.0861
_refine_ls_wR_factor_ref 0.0951
_reflns_number_gt 4354
_reflns_number_total 6275
_reflns_threshold_expression I>2\s(I)
_cod_data_source_file bg3174sup1.cif
_cod_data_source_block I
_cod_depositor_comments 'Adding full bibliography for 2019583--2019584.cif.'
_cod_database_code 2019583
_cod_database_fobs_code 2019583
_shelx_space_group_comment
;
The symmetry employed for this shelxl refinement is uniquely defined
by the following loop, which should always be used as a source of
symmetry information in preference to the above space-group names.
They are only intended as comments.
;
_shelxl_version_number 2.013

loop_
_space_group_symop_operation_xyz
'x, y, z'
'-x+1/2, y+1/2, -z+1/2'
'-x, -y, -z'
'x-1/2, -y-1/2, z-1/2'

loop_
_atom_site_type_symbol
_atom_site_label
_atom_site_fract_x
_atom_site_fract_y
_atom_site_fract_z
_atom_site_U_iso_or_equiv
_atom_site_adp_type
_atom_site_calc_flag
_atom_site_occupancy
Fe Fe1 0.24764(5) 0.16505(3) 0.63809(3) 0.03323(15) Uani d 1
Fe Fe2 0.44698(5) 0.08367(2) 0.79759(3) 0.02447(13) Uani d 1
Cl Cl1 0.11089(11) 0.09547(5) 0.56938(7) 0.0489(3) Uani d 1
Cl Cl2 0.13036(12) 0.24049(5) 0.69863(8) 0.0615(3) Uani d 1
Cl Cl3 0.38536(14) 0.21095(8) 0.55544(8) 0.0828(5) Uani d 1
Cl Cl4 0.59659(9) 0.02836(4) 0.91207(5) 0.0342(2) Uani d 1
O O1 0.3444(3) 0.12297(12) 0.71706(15) 0.0354(6) Uani d 1
N N1 0.6312(3) 0.09093(14) 0.73853(18) 0.0331(7) Uani d 1
H H1N 0.6985 0.0708 0.7792 0.040 Uiso calc 1
N N2 0.4997(3) 0.17121(13) 0.86784(18) 0.0301(7) Uani d 1
H H2N 0.5590 0.1576 0.9172 0.036 Uiso calc 1
N N3 0.2902(3) 0.06470(13) 0.87828(17) 0.0280(7) Uani d 1
H H3N 0.3324 0.0406 0.9270 0.034 Uiso calc 1
N N4 0.4178(3) -0.01362(13) 0.74612(17) 0.0298(7) Uani d 1
H H4N 0.4653 -0.0436 0.7867 0.036 Uiso calc 1
C C1 0.6877(4) 0.1563(2) 0.7210(3) 0.0445(10) Uani d 1
H H1 0.6236 0.1777 0.6795 0.053 Uiso calc 1
C C2 0.7080(4) 0.20213(18) 0.7966(3) 0.0456(11) Uani d 1
C C3 0.5733(4) 0.22286(17) 0.8244(3) 0.0406(10) Uani d 1
H H3 0.5167 0.2351 0.7733 0.049 Uiso calc 1
C C4 0.3884(4) 0.20912(16) 0.9010(2) 0.0368(9) Uani d 1
H H4 0.3272 0.2219 0.8521 0.044 Uiso calc 1
C C5 0.3052(4) 0.17251(18) 0.9613(2) 0.0373(9) Uani d 1
C C6 0.2192(4) 0.12146(18) 0.9137(2) 0.0362(9) Uani d 1
H H6 0.1715 0.1440 0.8655 0.043 Uiso calc 1
C C7 0.1739(4) 0.02441(18) 0.8443(2) 0.0371(9) Uani d 1
H H7 0.1302 0.0482 0.7958 0.045 Uiso calc 1
C C8 0.2065(4) -0.04390(17) 0.8131(2) 0.0379(9) Uani d 1
C C9 0.2780(4) -0.03760(17) 0.7329(2) 0.0361(9) Uani d 1
H H9 0.2278 -0.0053 0.6970 0.043 Uiso calc 1
C C10 0.4677(4) -0.0277(2) 0.6630(2) 0.0441(10) Uani d 1
H H10 0.4217 0.0024 0.6220 0.053 Uiso calc 1
C C11 0.6168(5) -0.0174(2) 0.6596(3) 0.0530(12) Uani d 1
C C12 0.6457(4) 0.0558(2) 0.6585(3) 0.0494(11) Uani d 1
H H12 0.5799 0.0750 0.6162 0.059 Uiso calc 1
C C13 0.7830(5) 0.0757(3) 0.6339(3) 0.0793(17) Uani d 1
H H13A 0.8503 0.0437 0.6537 0.095 Uiso calc 1
H H13B 0.7822 0.0798 0.5731 0.095 Uiso calc 1
C C14 0.8115(5) 0.1410(3) 0.6762(3) 0.0668(14) Uani d 1
H H14A 0.8261 0.1746 0.6348 0.080 Uiso calc 1
H H14B 0.8903 0.1384 0.7164 0.080 Uiso calc 1
C C15 0.6537(6) -0.0451(3) 0.5746(3) 0.090(2) Uani d 1
H H15A 0.6069 -0.0211 0.5291 0.135 Uiso calc 1
H H15B 0.6285 -0.0905 0.5703 0.135 Uiso calc 1
H H15C 0.7486 -0.0411 0.5713 0.135 Uiso calc 1
C C16 0.7007(5) -0.0526(2) 0.7302(3) 0.0679(15) Uani d 1
H H16A 0.6767 -0.0982 0.7299 0.102 Uiso calc 1
H H16B 0.6844 -0.0335 0.7835 0.102 Uiso calc 1
H H16C 0.7940 -0.0483 0.7217 0.102 Uiso calc 1
C C17 0.4152(6) -0.0961(2) 0.6414(3) 0.0674(15) Uani d 1
H H17A 0.4014 -0.1021 0.5807 0.081 Uiso calc 1
H H17B 0.4774 -0.1292 0.6650 0.081 Uiso calc 1
C C18 0.2859(5) -0.1001(2) 0.6802(3) 0.0554(12) Uani d 1
H H18A 0.2838 -0.1387 0.7158 0.066 Uiso calc 1
H H18B 0.2113 -0.1023 0.6369 0.066 Uiso calc 1
C C19 0.2860(5) -0.08448(19) 0.8796(2) 0.0467(10) Uani d 1
H H19A 0.2341 -0.0909 0.9268 0.070 Uiso calc 1
H H19B 0.3677 -0.0621 0.8981 0.070 Uiso calc 1
H H19C 0.3066 -0.1263 0.8562 0.070 Uiso calc 1
C C20 0.0725(5) -0.0780(2) 0.7879(3) 0.0648(14) Uani d 1
H H20A 0.0255 -0.0549 0.7417 0.097 Uiso calc 1
H H20B 0.0193 -0.0783 0.8352 0.097 Uiso calc 1
H H20C 0.0888 -0.1223 0.7711 0.097 Uiso calc 1
C C21 0.0783(5) 0.0265(2) 0.9138(3) 0.0589(13) Uani d 1
H H21A -0.0143 0.0273 0.8897 0.071 Uiso calc 1
H H21B 0.0913 -0.0113 0.9506 0.071 Uiso calc 1
C C22 0.1131(4) 0.0887(2) 0.9615(3) 0.0529(12) Uani d 1
H H22A 0.1479 0.0791 1.0191 0.063 Uiso calc 1
H H22B 0.0349 0.1166 0.9626 0.063 Uiso calc 1
C C23 0.3927(5) 0.1444(2) 1.0355(2) 0.0474(11) Uani d 1
H H23A 0.4460 0.1788 1.0628 0.071 Uiso calc 1
H H23B 0.4506 0.1114 1.0157 0.071 Uiso calc 1
H H23C 0.3370 0.1253 1.0750 0.071 Uiso calc 1
C C24 0.2071(5) 0.2226(2) 0.9936(3) 0.0642(14) Uani d 1
H H24A 0.1499 0.2395 0.9468 0.096 Uiso calc 1
H H24B 0.2567 0.2580 1.0214 0.096 Uiso calc 1
H H24C 0.1534 0.2016 1.0329 0.096 Uiso calc 1
C C25 0.4564(5) 0.27170(18) 0.9360(3) 0.0532(12) Uani d 1
H H25A 0.3955 0.3087 0.9294 0.064 Uiso calc 1
H H25B 0.4863 0.2667 0.9955 0.064 Uiso calc 1
C C26 0.5742(5) 0.28134(19) 0.8845(3) 0.0584(13) Uani d 1
H H26B 0.6573 0.2827 0.9210 0.070 Uiso calc 1
H H26A 0.5650 0.3221 0.8530 0.070 Uiso calc 1
C C27 0.8002(4) 0.1736(2) 0.8683(3) 0.0550(12) Uani d 1
H H27A 0.8866 0.1650 0.8489 0.083 Uiso calc 1
H H27B 0.7627 0.1334 0.8871 0.083 Uiso calc 1
H H27C 0.8097 0.2042 0.9143 0.083 Uiso calc 1
C C28 0.7728(5) 0.2647(2) 0.7648(4) 0.0762(16) Uani d 1
H H28A 0.7112 0.2859 0.7236 0.114 Uiso calc 1
H H28B 0.8532 0.2534 0.7396 0.114 Uiso calc 1
H H28C 0.7944 0.2939 0.8115 0.114 Uiso calc 1

loop_
_atom_site_aniso_label
_atom_site_aniso_U_11
_atom_site_aniso_U_22
_atom_site_aniso_U_33
_atom_site_aniso_U_12
_atom_site_aniso_U_13
_atom_site_aniso_U_23
Fe1 0.0303(3) 0.0378(3) 0.0305(3) -0.0013(2) -0.0030(2) 0.0115(2)
Fe2 0.0270(3) 0.0233(2) 0.0227(2) 0.0007(2) 0.0000(2) 0.0008(2)
Cl1 0.0414(6) 0.0584(7) 0.0460(6) -0.0062(5) -0.0017(5) -0.0089(5)
Cl2 0.0532(7) 0.0391(6) 0.0895(9) 0.0093(5) -0.0078(6) -0.0096(6)
Cl3 0.0608(8) 0.1268(12) 0.0593(8) -0.0350(8) -0.0023(6) 0.0501(8)
Cl4 0.0399(5) 0.0314(5) 0.0296(5) 0.0044(4) -0.0061(4) 0.0055(4)
O1 0.0364(15) 0.0377(14) 0.0309(13) 0.0042(11) -0.0030(11) 0.0080(11)
N1 0.0292(17) 0.0379(17) 0.0324(16) -0.0007(14) 0.0038(13) 0.0035(14)
N2 0.0326(17) 0.0238(15) 0.0321(16) 0.0007(13) -0.0074(13) -0.0010(13)
N3 0.0297(17) 0.0282(15) 0.0258(15) 0.0039(13) 0.0013(13) 0.0045(12)
N4 0.0330(18) 0.0284(16) 0.0267(16) 0.0023(13) -0.0038(13) -0.0018(12)
C1 0.035(2) 0.050(3) 0.049(2) -0.0039(19) 0.0032(19) 0.018(2)
C2 0.035(2) 0.034(2) 0.066(3) -0.0095(18) -0.003(2) 0.015(2)
C3 0.042(2) 0.028(2) 0.049(2) -0.0073(17) -0.011(2) 0.0123(17)
C4 0.048(3) 0.0241(18) 0.036(2) 0.0103(17) -0.0098(18) -0.0042(16)
C5 0.046(2) 0.037(2) 0.029(2) 0.0164(19) 0.0011(17) -0.0037(17)
C6 0.036(2) 0.043(2) 0.030(2) 0.0140(18) 0.0051(17) 0.0039(17)
C7 0.027(2) 0.044(2) 0.041(2) -0.0040(17) 0.0010(17) 0.0109(18)
C8 0.038(2) 0.031(2) 0.043(2) -0.0109(18) -0.0071(18) 0.0092(17)
C9 0.041(2) 0.0292(19) 0.036(2) -0.0068(17) -0.0104(18) 0.0012(16)
C10 0.053(3) 0.046(2) 0.033(2) 0.007(2) 0.0016(19) -0.0116(18)
C11 0.049(3) 0.067(3) 0.045(3) 0.015(2) 0.011(2) -0.021(2)
C12 0.038(2) 0.075(3) 0.037(2) 0.000(2) 0.0136(19) -0.008(2)
C13 0.056(3) 0.121(5) 0.065(3) -0.013(3) 0.027(3) -0.014(3)
C14 0.047(3) 0.082(4) 0.074(3) -0.009(3) 0.022(3) 0.024(3)
C15 0.077(4) 0.119(5) 0.078(4) 0.012(4) 0.027(3) -0.052(4)
C16 0.055(3) 0.062(3) 0.085(4) 0.025(3) -0.002(3) -0.021(3)
C17 0.084(4) 0.051(3) 0.067(3) -0.004(3) 0.002(3) -0.032(2)
C18 0.074(3) 0.041(2) 0.048(3) -0.013(2) -0.014(2) -0.012(2)
C19 0.061(3) 0.038(2) 0.039(2) -0.005(2) -0.005(2) 0.0078(19)
C20 0.050(3) 0.067(3) 0.075(3) -0.027(3) -0.006(2) 0.005(3)
C21 0.043(3) 0.068(3) 0.068(3) -0.006(2) 0.019(2) 0.009(3)
C22 0.043(3) 0.075(3) 0.043(2) 0.014(2) 0.019(2) 0.012(2)
C23 0.066(3) 0.049(2) 0.026(2) 0.014(2) -0.006(2) -0.0016(18)
C24 0.081(4) 0.065(3) 0.048(3) 0.033(3) 0.010(3) -0.012(2)
C25 0.077(4) 0.028(2) 0.050(3) 0.012(2) -0.014(2) -0.0072(19)
C26 0.067(3) 0.026(2) 0.078(3) 0.000(2) -0.023(3) -0.005(2)
C27 0.043(3) 0.047(3) 0.071(3) -0.004(2) -0.016(2) -0.002(2)
C28 0.057(3) 0.054(3) 0.119(5) -0.014(3) 0.012(3) 0.025(3)

loop_
_atom_type_symbol
_atom_type_description
_atom_type_scat_dispersion_real
_atom_type_scat_dispersion_imag
_atom_type_scat_source
C C 0.0033 0.0016 'International Tables Vol C Tables 4.2.6.8 and 6.1.1.4'
H H 0.0000 0.0000 'International Tables Vol C Tables 4.2.6.8 and 6.1.1.4'
Cl Cl 0.1484 0.1585 'International Tables Vol C Tables 4.2.6.8 and 6.1.1.4'
Fe Fe 0.3463 0.8444 'International Tables Vol C Tables 4.2.6.8 and 6.1.1.4'
N N 0.0061 0.0033 'International Tables Vol C Tables 4.2.6.8 and 6.1.1.4'
O O 0.0106 0.0060 'International Tables Vol C Tables 4.2.6.8 and 6.1.1.4'

loop_
_geom_angle_atom_site_label_1
_geom_angle_atom_site_label_2
_geom_angle_atom_site_label_3
_geom_angle
O1 Fe1 Cl1 108.74(9)
O1 Fe1 Cl3 107.62(9)
Cl1 Fe1 Cl3 112.04(5)
O1 Fe1 Cl2 108.21(9)
Cl1 Fe1 Cl2 109.57(5)
Cl3 Fe1 Cl2 110.55(6)
O1 Fe2 N2 95.69(11)
O1 Fe2 N1 96.80(12)
N2 Fe2 N1 89.42(11)
O1 Fe2 N3 96.10(11)
N2 Fe2 N3 89.86(11)
N1 Fe2 N3 167.09(11)
O1 Fe2 N4 95.36(11)
N2 Fe2 N4 168.95(11)
N1 Fe2 N4 89.40(11)
N3 Fe2 N4 88.84(11)
O1 Fe2 Cl4 179.17(9)
N2 Fe2 Cl4 83.96(8)
N1 Fe2 Cl4 82.44(8)
N3 Fe2 Cl4 84.66(8)
N4 Fe2 Cl4 85.00(8)
Fe1 O1 Fe2 177.33(17)
C12 N1 C1 101.8(3)
C12 N1 Fe2 119.8(2)
C1 N1 Fe2 120.0(2)
C12 N1 H1N 104.4
C1 N1 H1N 104.4
Fe2 N1 H1N 104.4
C3 N2 C4 102.4(3)
C3 N2 Fe2 117.1(2)
C4 N2 Fe2 117.3(2)
C3 N2 H2N 106.4
C4 N2 H2N 106.4
Fe2 N2 H2N 106.4
C7 N3 C6 100.4(3)
C7 N3 Fe2 118.3(2)
C6 N3 Fe2 118.9(2)
C7 N3 H3N 106.0
C6 N3 H3N 106.0
Fe2 N3 H3N 106.0
C9 N4 C10 101.6(3)
C9 N4 Fe2 116.8(2)
C10 N4 Fe2 118.1(2)
C9 N4 H4N 106.5
C10 N4 H4N 106.5
Fe2 N4 H4N 106.5
N1 C1 C14 104.2(3)
N1 C1 C2 115.4(3)
C14 C1 C2 116.1(4)
N1 C1 H1 106.8
C14 C1 H1 106.8
C2 C1 H1 106.8
C27 C2 C3 112.6(4)
C27 C2 C1 112.7(3)
C3 C2 C1 110.1(3)
C27 C2 C28 108.6(4)
C3 C2 C28 106.1(3)
C1 C2 C28 106.3(4)
N2 C3 C2 115.4(3)
N2 C3 C26 103.7(3)
C2 C3 C26 116.4(3)
N2 C3 H3 106.9
C2 C3 H3 106.9
C26 C3 H3 106.9
N2 C4 C5 116.0(3)
N2 C4 C25 103.8(3)
C5 C4 C25 115.6(3)
N2 C4 H4 107.0
C5 C4 H4 107.0
C25 C4 H4 107.0
C6 C5 C23 113.1(3)
C6 C5 C4 110.0(3)
C23 C5 C4 111.4(3)
C6 C5 C24 105.8(3)
C23 C5 C24 109.4(3)
C4 C5 C24 106.7(3)
N3 C6 C5 117.0(3)
N3 C6 C22 103.1(3)
C5 C6 C22 116.5(3)
N3 C6 H6 106.5
C5 C6 H6 106.5
C22 C6 H6 106.5
N3 C7 C8 116.1(3)
N3 C7 C21 104.1(3)
C8 C7 C21 115.4(3)
N3 C7 H7 106.9
C8 C7 H7 106.9
C21 C7 H7 106.9
C19 C8 C9 111.9(3)
C19 C8 C7 112.8(3)
C9 C8 C7 109.0(3)
C19 C8 C20 109.1(3)
C9 C8 C20 106.7(3)
C7 C8 C20 107.0(4)
N4 C9 C8 114.9(3)
N4 C9 C18 104.9(3)
C8 C9 C18 116.0(3)
N4 C9 H9 106.8
C8 C9 H9 106.8
C18 C9 H9 106.8
N4 C10 C11 114.7(3)
N4 C10 C17 104.0(3)
C11 C10 C17 116.2(4)
N4 C10 H10 107.1
C11 C10 H10 107.1
C17 C10 H10 107.1
C10 C11 C16 112.9(4)
C10 C11 C12 109.1(3)
C16 C11 C12 112.3(4)
C10 C11 C15 107.2(4)
C16 C11 C15 108.3(4)
C12 C11 C15 106.9(4)
N1 C12 C13 104.7(4)
N1 C12 C11 115.6(3)
C13 C12 C11 116.3(4)
N1 C12 H12 106.5
C13 C12 H12 106.5
C11 C12 H12 106.5
C14 C13 C12 105.1(4)
C14 C13 H13A 110.7
C12 C13 H13A 110.7
C14 C13 H13B 110.7
C12 C13 H13B 110.7
H13A C13 H13B 108.8
C13 C14 C1 105.1(4)
C13 C14 H14A 110.7
C1 C14 H14A 110.7
C13 C14 H14B 110.7
C1 C14 H14B 110.7
H14A C14 H14B 108.8
C11 C15 H15A 109.5
C11 C15 H15B 109.5
H15A C15 H15B 109.5
C11 C15 H15C 109.5
H15A C15 H15C 109.5
H15B C15 H15C 109.5
C11 C16 H16A 109.5
C11 C16 H16B 109.5
H16A C16 H16B 109.5
C11 C16 H16C 109.5
H16A C16 H16C 109.5
H16B C16 H16C 109.5
C18 C17 C10 104.7(4)
C18 C17 H17A 110.8
C10 C17 H17A 110.8
C18 C17 H17B 110.8
C10 C17 H17B 110.8
H17A C17 H17B 108.9
C17 C18 C9 105.7(3)
C17 C18 H18A 110.6
C9 C18 H18A 110.6
C17 C18 H18B 110.6
C9 C18 H18B 110.6
H18A C18 H18B 108.7
C8 C19 H19A 109.5
C8 C19 H19B 109.5
H19A C19 H19B 109.5
C8 C19 H19C 109.5
H19A C19 H19C 109.5
H19B C19 H19C 109.5
C8 C20 H20A 109.5
C8 C20 H20B 109.5
H20A C20 H20B 109.5
C8 C20 H20C 109.5
H20A C20 H20C 109.5
H20B C20 H20C 109.5
C22 C21 C7 104.9(3)
C22 C21 H21A 110.8
C7 C21 H21A 110.8
C22 C21 H21B 110.8
C7 C21 H21B 110.8
H21A C21 H21B 108.8
C21 C22 C6 105.1(3)
C21 C22 H22A 110.7
C6 C22 H22A 110.7
C21 C22 H22B 110.7
C6 C22 H22B 110.7
H22A C22 H22B 108.8
C5 C23 H23A 109.5
C5 C23 H23B 109.5
H23A C23 H23B 109.5
C5 C23 H23C 109.5
H23A C23 H23C 109.5
H23B C23 H23C 109.5
C5 C24 H24A 109.5
C5 C24 H24B 109.5
H24A C24 H24B 109.5
C5 C24 H24C 109.5
H24A C24 H24C 109.5
H24B C24 H24C 109.5
C26 C25 C4 104.8(3)
C26 C25 H25A 110.8
C4 C25 H25A 110.8
C26 C25 H25B 110.8
C4 C25 H25B 110.8
H25A C25 H25B 108.9
C25 C26 C3 106.1(3)
C25 C26 H26B 110.5
C3 C26 H26B 110.5
C25 C26 H26A 110.5
C3 C26 H26A 110.5
H26B C26 H26A 108.7
C2 C27 H27A 109.5
C2 C27 H27B 109.5
H27A C27 H27B 109.5
C2 C27 H27C 109.5
H27A C27 H27C 109.5
H27B C27 H27C 109.5
C2 C28 H28A 109.5
C2 C28 H28B 109.5
H28A C28 H28B 109.5
C2 C28 H28C 109.5
H28A C28 H28C 109.5
H28B C28 H28C 109.5

loop_
_geom_bond_atom_site_label_1
_geom_bond_atom_site_label_2
_geom_bond_distance
_geom_bond_publ_flag
Fe1 O1 1.758(2) y
Fe1 Cl1 2.2156(11) y
Fe1 Cl3 2.2215(13) y
Fe1 Cl2 2.2316(13) y
Fe2 O1 1.778(2) y
Fe2 N2 2.168(3) y
Fe2 N1 2.172(3) y
Fe2 N3 2.173(3) y
Fe2 N4 2.178(3) y
Fe2 Cl4 2.5421(10) y
N1 C12 1.493(5) ?
N1 C1 1.501(5) ?
N1 H1N 0.9900 ?
N2 C3 1.506(5) ?
N2 C4 1.507(5) ?
N2 H2N 0.9900 ?
N3 C7 1.502(5) ?
N3 C6 1.511(4) ?
N3 H3N 0.9900 ?
N4 C9 1.495(5) ?
N4 C10 1.498(5) ?
N4 H4N 0.9900 ?
C1 C14 1.532(6) ?
C1 C2 1.537(6) ?
C1 H1 0.9900 ?
C2 C27 1.532(6) ?
C2 C3 1.534(6) ?
C2 C28 1.553(6) ?
C3 C26 1.543(6) ?
C3 H3 0.9900 ?
C4 C5 1.537(6) ?
C4 C25 1.544(5) ?
C4 H4 0.9900 ?
C5 C6 1.525(5) ?
C5 C23 1.532(5) ?
C5 C24 1.554(5) ?
C6 C22 1.532(6) ?
C6 H6 0.9900 ?
C7 C8 1.540(5) ?
C7 C21 1.542(6) ?
C7 H7 0.9900 ?
C8 C19 1.527(5) ?
C8 C9 1.539(6) ?
C8 C20 1.547(5) ?
C9 C18 1.548(5) ?
C9 H9 0.9900 ?
C10 C11 1.530(6) ?
C10 C17 1.535(6) ?
C10 H10 0.9900 ?
C11 C16 1.535(6) ?
C11 C12 1.536(6) ?
C11 C15 1.557(6) ?
C12 C13 1.535(6) ?
C12 H12 0.9900 ?
C13 C14 1.523(7) ?
C13 H13A 0.9800 ?
C13 H13B 0.9800 ?
C14 H14A 0.9800 ?
C14 H14B 0.9800 ?
C15 H15A 0.9700 ?
C15 H15B 0.9700 ?
C15 H15C 0.9700 ?
C16 H16A 0.9700 ?
C16 H16B 0.9700 ?
C16 H16C 0.9700 ?
C17 C18 1.502(7) ?
C17 H17A 0.9800 ?
C17 H17B 0.9800 ?
C18 H18A 0.9800 ?
C18 H18B 0.9800 ?
C19 H19A 0.9700 ?
C19 H19B 0.9700 ?
C19 H19C 0.9700 ?
C20 H20A 0.9700 ?
C20 H20B 0.9700 ?
C20 H20C 0.9700 ?
C21 C22 1.517(6) ?
C21 H21A 0.9800 ?
C21 H21B 0.9800 ?
C22 H22A 0.9800 ?
C22 H22B 0.9800 ?
C23 H23A 0.9700 ?
C23 H23B 0.9700 ?
C23 H23C 0.9700 ?
C24 H24A 0.9700 ?
C24 H24B 0.9700 ?
C24 H24C 0.9700 ?
C25 C26 1.524(7) ?
C25 H25A 0.9800 ?
C25 H25B 0.9800 ?
C26 H26B 0.9800 ?
C26 H26A 0.9800 ?
C27 H27A 0.9700 ?
C27 H27B 0.9700 ?
C27 H27C 0.9700 ?
C28 H28A 0.9700 ?
C28 H28B 0.9700 ?
C28 H28C 0.9700 ?

loop_
_geom_hbond_atom_site_label_D
_geom_hbond_atom_site_label_H
_geom_hbond_atom_site_label_A
_geom_hbond_distance_DH
_geom_hbond_distance_HA
_geom_hbond_distance_DA
_geom_hbond_angle_DHA
_geom_hbond_publ_flag
N1 H1N Cl4 0.99 2.60 3.119(3) 112 yes
N2 H2N Cl4 0.99 2.69 3.163(3) 109 yes
N3 H3N Cl4 0.99 2.72 3.187(3) 109 yes
N4 H4N Cl4 0.99 2.74 3.200(3) 109 yes
C16 H16B Cl4 0.97 2.65 3.603(5) 168 yes
C27 H27B Cl4 0.97 2.79 3.736(4) 165 yes

loop_
_geom_torsion_atom_site_label_1
_geom_torsion_atom_site_label_2
_geom_torsion_atom_site_label_3
_geom_torsion_atom_site_label_4
_geom_torsion
C12 N1 C1 C14 -42.3(4)
Fe2 N1 C1 C14 -177.4(3)
C12 N1 C1 C2 -170.9(3)
Fe2 N1 C1 C2 54.0(4)
N1 C1 C2 C27 58.5(5)
C14 C1 C2 C27 -63.9(5)
N1 C1 C2 C3 -68.1(4)
C14 C1 C2 C3 169.5(3)
N1 C1 C2 C28 177.4(3)
C14 C1 C2 C28 55.0(5)
C4 N2 C3 C2 169.7(3)
Fe2 N2 C3 C2 -60.5(4)
C4 N2 C3 C26 41.2(3)
Fe2 N2 C3 C26 170.9(2)
C27 C2 C3 N2 -53.9(4)
C1 C2 C3 N2 72.8(4)
C28 C2 C3 N2 -172.6(4)
C27 C2 C3 C26 68.0(4)
C1 C2 C3 C26 -165.3(3)
C28 C2 C3 C26 -50.7(5)
C3 N2 C4 C5 -170.7(3)
Fe2 N2 C4 C5 59.6(4)
C3 N2 C4 C25 -42.8(3)
Fe2 N2 C4 C25 -172.5(2)
N2 C4 C5 C6 -71.1(4)
C25 C4 C5 C6 167.1(3)
N2 C4 C5 C23 55.2(4)
C25 C4 C5 C23 -66.7(4)
N2 C4 C5 C24 174.5(3)
C25 C4 C5 C24 52.7(4)
C7 N3 C6 C5 175.3(3)
Fe2 N3 C6 C5 -54.0(4)
C7 N3 C6 C22 46.1(3)
Fe2 N3 C6 C22 176.7(2)
C23 C5 C6 N3 -57.7(4)
C4 C5 C6 N3 67.6(4)
C24 C5 C6 N3 -177.5(3)
C23 C5 C6 C22 64.9(4)
C4 C5 C6 C22 -169.9(3)
C24 C5 C6 C22 -54.9(4)
C6 N3 C7 C8 -171.6(3)
Fe2 N3 C7 C8 57.3(4)
C6 N3 C7 C21 -43.7(3)
Fe2 N3 C7 C21 -174.7(2)
N3 C7 C8 C19 55.6(4)
C21 C7 C8 C19 -66.5(5)
N3 C7 C8 C9 -69.4(4)
C21 C7 C8 C9 168.5(3)
N3 C7 C8 C20 175.6(3)
C21 C7 C8 C20 53.4(5)
C10 N4 C9 C8 167.3(3)
Fe2 N4 C9 C8 -62.6(3)
C10 N4 C9 C18 38.7(4)
Fe2 N4 C9 C18 168.7(2)
C19 C8 C9 N4 -53.0(4)
C7 C8 C9 N4 72.5(4)
C20 C8 C9 N4 -172.3(3)
C19 C8 C9 C18 69.9(4)
C7 C8 C9 C18 -164.6(3)
C20 C8 C9 C18 -49.4(5)
C9 N4 C10 C11 -171.7(3)
Fe2 N4 C10 C11 59.0(4)
C9 N4 C10 C17 -43.7(4)
Fe2 N4 C10 C17 -172.9(3)
N4 C10 C11 C16 51.6(5)
C17 C10 C11 C16 -70.0(5)
N4 C10 C11 C12 -74.0(4)
C17 C10 C11 C12 164.5(4)
N4 C10 C11 C15 170.7(4)
C17 C10 C11 C15 49.1(5)
C1 N1 C12 C13 41.4(4)
Fe2 N1 C12 C13 176.6(3)
C1 N1 C12 C11 170.8(4)
Fe2 N1 C12 C11 -54.0(4)
C10 C11 C12 N1 70.9(5)
C16 C11 C12 N1 -55.0(5)
C15 C11 C12 N1 -173.5(4)
C10 C11 C12 C13 -165.6(4)
C16 C11 C12 C13 68.5(5)
C15 C11 C12 C13 -50.1(5)
N1 C12 C13 C14 -24.6(5)
C11 C12 C13 C14 -153.6(4)
C12 C13 C14 C1 -1.6(5)
N1 C1 C14 C13 27.1(5)
C2 C1 C14 C13 155.1(4)
N4 C10 C17 C18 31.9(5)
C11 C10 C17 C18 159.0(4)
C10 C17 C18 C9 -7.6(5)
N4 C9 C18 C17 -19.2(4)
C8 C9 C18 C17 -147.2(4)
N3 C7 C21 C22 24.8(4)
C8 C7 C21 C22 153.1(3)
C7 C21 C22 C6 3.9(4)
N3 C6 C22 C21 -31.0(4)
C5 C6 C22 C21 -160.6(3)
N2 C4 C25 C26 27.7(4)
C5 C4 C25 C26 155.8(3)
C4 C25 C26 C3 -2.3(4)
N2 C3 C26 C25 -23.9(4)
C2 C3 C26 C25 -151.8(3)
